data_1536850
loop_
_publ_author_name
'Rastsvetaeva, R.K.'
'Tamazyan, R.A.'
'Belakovskii, D.I.'
'Sokolova, E.V.'

_publ_section_title
;
 Crystal structures of two modifications of natural Ba, Mn-titanium
 silicate.
;
_journal_name_full Kristallografiya
_journal_page_first 354
_journal_page_last 360
_journal_volume 36
_journal_year 1991
_chemical_formula_sum 'Ba H2 Mn2 O10 Si2 Ti'
_chemical_name_systematic 'Ba Mn2 (Ti O) (O H)2 (Si2 O7)'
_space_group_IT_number 8
_symmetry_space_group_name_Hall 'C -2y'
_symmetry_space_group_name_H-M 'C 1 m 1'
_cell_angle_alpha 90
_cell_angle_beta 119.9
_cell_angle_gamma 90
_cell_formula_units_Z 8
_cell_length_a 10.7232
_cell_length_b 13.812
_cell_length_c 12.563
_cell_volume 1613.027
_citation_journal_id_ASTM KRISAJ
_cod_data_source_file Rastsvetaeva_KRISAJ_1991_1118.cif
_cod_data_source_block H2Ba1Mn2O10Si2Ti1
_cod_original_formula_sum 'H2 Ba1 Mn2 O10 Si2 Ti1'
_cod_database_code 1536850

loop_
_symmetry_equiv_pos_as_xyz
x,y,z
x,-y,z
x+1/2,y+1/2,z
x+1/2,-y+1/2,z

loop_
_atom_site_label
_atom_site_type_symbol
_atom_site_fract_x
_atom_site_fract_y
_atom_site_fract_z
_atom_site_occupancy
_atom_site_U_iso_or_equiv
O6 O-2 0.103 0.114 0.67 1 0.0
O19 O-2 0.387 0.371 0.903 1 0.0
O10 O-2 0.908 0.235 0.111 1 0.0
Si2 Si+4 0.27 0.137 0.739 1 0.0
O11 O-2 0.397 0 0.527 1 0.0
Si3 Si+4 0.733 0.107 0.249 1 0.0
O8 O-2 0.363 0.138 0.885 1 0.0
O3 O-2 0.386 0.158 0.311 1 0.0
O16 O-2 0.902 0.123 0.293 1 0.0
Mn3 Mn+2 0.011 0.2508 0.005 1 0.0
O14 O-2 0.135 0.246 0.914 1 0.0
Ba1 Ba+2 0.1148 0 0.4644 1 0.0
Mn4 Mn+2 0.507 0 0.987 1 0.0
Mn2 Mn+2 0.75 0.124 0.99 1 0.0
O17 O-2 0.672 0.178 0.321 1 0.0
O13 O-2 0.387 0 0.062 1 0.0
Mn5 Mn+2 0.263 0.122 0.994 1 0.0
Mn1 Mn+2 0.001 0 0.985 1 0.0
O2 O-2 0.156 0.129 0.1 1 0.0
O9 O-2 0.107 0 0.864 1 0.0
O18 O-2 0.363 0.386 0.686 1 0.0
O23 O-2 0.898 0 0.1 1 0.0
O12 O-2 0.128 0.215 0.484 1 0.0
O21 O-2 0.712 0 0.28 1 0.0
O15 O-2 0.657 0.144 0.1 1 0.0
Si4 Si+4 0.278 0.367 0.757 1 0.0
Ba3 Ba+2 0.6193 0 0.4603 1 0.0
Ti2 Ti+4 0.016 0.233 0.288 1 0.0
Ti1 Ti+4 0.017 0 0.71 1 0.0
O4 O-2 0.16 0.117 0.322 1 0.0
O20 O-2 0.577 0 0.874 1 0.0
O24 O-2 0.904 0 0.517 1 0.0
Si1 Si+4 0.231 0.109 0.246 1 0.0
Ti3 Ti+4 0.513 0 0.711 1 0.0
O22 O-2 0.119 0.43 0.686 1 0.0
Ba2 Ba+2 0.4063 0.2413 0.5311 1 0.0
O5 O-2 0.214 0.25 0.725 1 0.0
O1 O-2 0.284 0 0.28 1 0.0
O7 O-2 0.377 0.092 0.688 1 0.0
